data_7122441
loop_
_publ_author_name
'Panchal, Heena'
'Clarke, Christopher'
'Bell, Charles'
'Karad, Somnath Narayan'
'Lewis, William'
'Lam, Hon Wai'

_publ_section_title
;
 Nickel-catalyzed, ligand-free, diastereoselective synthesis of
 3-methyleneindan-1-ols.
;
_journal_issue 87
_journal_name_full 'Chemical communications (Cambridge, England)'
_journal_page_first 12389
_journal_page_last 12392
_journal_paper_doi 10.1039/c8cc06388e
_journal_volume 54
_journal_year 2018
_chemical_formula_moiety 'C18 H16 O2'
_chemical_formula_sum 'C18 H16 O2'
_chemical_formula_weight 264.31
_space_group_crystal_system triclinic
_space_group_IT_number 2
_space_group_name_Hall '-P 1'
_space_group_name_H-M_alt 'P -1'
_symmetry_space_group_name_Hall '-P 1'
_symmetry_space_group_name_H-M 'P -1'
_atom_sites_solution_hydrogens mixed
_atom_sites_solution_primary iterative
_audit_creation_date 2018-06-04
_audit_creation_method
;
Olex2 1.2
(compiled 2018.05.29 svn.r3508 for OlexSys, GUI svn.r5506)
;
_audit_update_record
;
2018-07-28 deposited with the CCDC.
2018-10-10 downloaded from the CCDC.
;
_cell_angle_alpha 95.548(3)
_cell_angle_beta 94.576(3)
_cell_angle_gamma 92.972(3)
_cell_formula_units_Z 2
_cell_length_a 8.2469(3)
_cell_length_b 9.0265(3)
_cell_length_c 9.4627(3)
_cell_measurement_reflns_used 8027
_cell_measurement_temperature 120(2)
_cell_measurement_theta_max 73.9000
_cell_measurement_theta_min 4.6880
_cell_volume 697.61(4)
_computing_cell_refinement 'CrysAlisPro 1.171.39.46 (Rigaku OD, 2018)'
_computing_data_collection 'CrysAlisPro 1.171.39.46 (Rigaku OD, 2018)'
_computing_data_reduction 'CrysAlisPro 1.171.39.46 (Rigaku OD, 2018)'
_computing_molecular_graphics 'Olex2 (Dolomanov et al., 2009)'
_computing_publication_material 'Olex2 (Dolomanov et al., 2009)'
_computing_structure_refinement 'ShelXL (Sheldrick, 2015)'
_computing_structure_solution 'olex2.solve (Bourhis et al., 2015)'
_diffrn_ambient_environment N~2~
_diffrn_ambient_temperature 120(2)
_diffrn_crystal_treatment 'flash frozen in gaseous N2'
_diffrn_detector 'CCD area detector'
_diffrn_detector_area_resol_mean 4.2207
_diffrn_detector_type 'Agilent Diffraction Titan S2 detector'
_diffrn_measured_fraction_theta_full 1.000
_diffrn_measured_fraction_theta_max 0.979
_diffrn_measurement_details
;
List of Runs (angles in degrees, time in seconds):

  # Type    Start    End  Width  t~exp~   \w     \q     \k     \f   Frames
#--------------------------------------------------------------------------
  1  \w     -9.00  16.00   1.00    1.00    --   32.00 102.00 132.07   25
  2  \w    -81.00  18.00   1.00    1.00    --  -42.81 102.00  61.00   99
  3  \w   -112.00 -50.00   1.00    1.00    --  -42.81 -77.00 -30.00   62
  4  \w    -46.00 -12.00   1.00    1.00    --  -42.81 -77.00 -30.00   34
  5  \w    -75.00 -20.00   1.00    1.00    --  -42.81 -38.00  30.00   55
  6  \w     24.00  91.00   1.00    1.00    --   42.81-125.00   0.00   67
  7  \w     64.00  89.00   1.00    1.00    --   42.81  57.00  90.00   25
  8  \w     21.00  46.00   1.00    1.00    --   42.81  57.00  90.00   25
  9  \w     14.00  42.00   1.00    1.00    --   44.00  79.00 169.85   28
 10  \w     18.00  45.00   1.00    1.00    --   48.00  79.00  32.29   27
 11  \w     16.00  41.00   1.00    1.00    --   48.00  81.00 -94.42   25
 12  \w     16.00  41.00   1.00    1.00    --   48.00  81.00-147.04   25
 13  \w     28.00  55.00   1.00    1.00    --   56.00  74.00 -44.31   27
 14  \w     32.00  59.00   1.00    1.00    --   60.00  75.00 122.17   27
 15  \w     96.00 123.00   1.00    1.00    --   60.00  75.00 122.17   27
 16  \w     35.00  67.00   1.00    1.00    --   64.00  77.00-101.41   32
 17  \w    107.00 136.00   1.00    1.00    --   64.00  77.00 -19.10   29
 18  \w     34.00  63.00   1.00    1.00    --   64.00  76.00-156.60   29
 19  \w     35.00  67.00   1.00    1.00    --   64.00  77.00 -19.10   32
 20  \w     34.00  72.00   1.00    1.00    --   64.00  76.00  71.44   38
 21  \w     36.00  85.00   1.00    1.00    --   64.00  77.00 139.64   49
 22  \w     96.00 134.00   1.00    1.00    --   64.00  76.00  71.44   38
 23  \w     38.00  64.00   1.00    1.00    --   68.00  76.00-146.45   26
 24  \w     38.00  70.00   1.00    1.00    --   68.00  75.00  29.06   32
 25  \w     42.00  68.00   1.00    1.00    --   72.00  75.00 -44.36   26
 26  \w     55.00 106.00   1.00    2.00    --   84.00  76.00-174.46   51
 27  \w     59.00 151.00   1.00    2.00    --   88.00  77.00  -9.61   92
 28  \w    116.00 143.00   1.00    2.00    --   96.00  67.00 -51.26   27
 29  \w     70.00 100.00   1.00    2.00    --   96.00  67.00 -51.26   30
 30  \w     26.00 110.00   1.00    2.00    --  103.32-102.00 -41.00   84
 31  \w     52.00  84.00   1.00    2.00    --  103.32 -30.00 120.00   32
 32  \w    140.00 175.00   1.00    2.00    --  103.32  77.00-150.00   35
 33  \w     73.00 100.00   1.00    2.00    --  103.32  77.00-150.00   27
 34  \w     79.00 160.00   1.00    2.00    --  103.32  61.00  90.00   81
 35  \w     74.00 175.00   1.00    2.00    --  103.32  77.00 150.00  101
 36  \w     24.00  70.00   1.00    2.00    --  103.32 -94.00   0.00   46
 37  \w    111.00 138.00   1.00    2.00    --  103.32  77.00  30.00   27
 38  \w     74.00 104.00   1.00    2.00    --  103.32  77.00  30.00   30
 39  \w     74.00 167.00   1.00    2.00    --  103.32  77.00 -90.00   93
 40  \w     33.00 117.00   1.00    2.00    --  103.32-125.00  90.00   84
 41  \w     78.00 105.00   1.00    2.00    --  103.32  77.00  90.00   27
 42  \w     79.00 145.00   1.00    2.00    --  103.32  61.00-150.00   66
 43  \w     95.00 173.00   1.00    2.00    --  103.32 125.00  30.00   78
 44  \w     78.00 143.00   1.00    2.00    --  103.32  61.00 -30.00   65
 45  \w     78.00 105.00   1.00    2.00    --  103.32  77.00   0.00   27
 46  \w    117.00 175.00   1.00    2.00    --  103.32  77.00   0.00   58
 47  \w     25.00 106.00   1.00    2.00    --  103.32 -94.00-180.00   81
 48  \w     74.00 149.00   1.00    2.00    --  103.32  77.00-120.00   75
 49  \w     86.00 113.00   1.00    2.00    --  103.32  61.00  60.00   27
 50  \w     74.00 145.00   1.00    2.00    --  103.32  77.00 120.00   71
 51  \w     34.00  89.00   1.00    2.00    --  103.32 -94.00 120.00   55
;
_diffrn_measurement_device '\k-geometry diffractometer'
_diffrn_measurement_device_type 'SuperNova, Titan S2'
_diffrn_measurement_method '\w scans'
_diffrn_measurement_specimen_support 'MiTeGen micromount'
_diffrn_orient_matrix_type 'CrysAlisPro convention (1999,Acta A55,543-557)'
_diffrn_orient_matrix_UB_11 0.0570468000
_diffrn_orient_matrix_UB_12 0.0604536000
_diffrn_orient_matrix_UB_13 0.1547857000
_diffrn_orient_matrix_UB_21 0.0605795000
_diffrn_orient_matrix_UB_22 -0.1539462000
_diffrn_orient_matrix_UB_23 0.0280734000
_diffrn_orient_matrix_UB_31 0.1682918000
_diffrn_orient_matrix_UB_32 0.0464259000
_diffrn_orient_matrix_UB_33 -0.0469503000
_diffrn_radiation_monochromator mirror
_diffrn_radiation_probe x-ray
_diffrn_radiation_type CuK\a
_diffrn_radiation_wavelength 1.54184
_diffrn_reflns_av_R_equivalents 0.0212
_diffrn_reflns_av_unetI/netI 0.0150
_diffrn_reflns_Laue_measured_fraction_full 1.000
_diffrn_reflns_Laue_measured_fraction_max 0.979
_diffrn_reflns_limit_h_max 10
_diffrn_reflns_limit_h_min -9
_diffrn_reflns_limit_k_max 11
_diffrn_reflns_limit_k_min -11
_diffrn_reflns_limit_l_max 11
_diffrn_reflns_limit_l_min -11
_diffrn_reflns_number 11681
_diffrn_reflns_point_group_measured_fraction_full 1.000
_diffrn_reflns_point_group_measured_fraction_max 0.979
_diffrn_reflns_theta_full 67.684
_diffrn_reflns_theta_max 73.914
_diffrn_reflns_theta_min 4.712
_diffrn_source 'microfocus sealed tube'
_diffrn_source_type 'Agilent Diffraction microfocus tube'
_exptl_absorpt_coefficient_mu 0.641
_exptl_absorpt_correction_T_max 1.000
_exptl_absorpt_correction_T_min 0.581
_exptl_absorpt_correction_type gaussian
_exptl_absorpt_process_details
;
CrysAlisPro 1.171.39.46 (Rigaku Oxford Diffraction, 2018)
Numerical absorption correction based on gaussian integration over
            a multifaceted crystal model
Empirical absorption correction using spherical harmonics,
 implemented in SCALE3 ABSPACK scaling algorithm.
;
_exptl_crystal_colour 'clear colourless'
_exptl_crystal_colour_lustre clear
_exptl_crystal_colour_primary colourless
_exptl_crystal_density_diffrn 1.258
_exptl_crystal_description plate
_exptl_crystal_F_000 280
_exptl_crystal_recrystallization_method 'Re-crystallisation from solvent: diethyl ether, n-pentane'
_exptl_crystal_size_max 0.411
_exptl_crystal_size_mid 0.126
_exptl_crystal_size_min 0.06
_refine_diff_density_max 0.243
_refine_diff_density_min -0.199
_refine_diff_density_rms 0.038
_refine_ls_extinction_method none
_refine_ls_goodness_of_fit_ref 1.058
_refine_ls_hydrogen_treatment mixed
_refine_ls_matrix_type full
_refine_ls_number_parameters 185
_refine_ls_number_reflns 2769
_refine_ls_number_restraints 0
_refine_ls_restrained_S_all 1.058
_refine_ls_R_factor_all 0.0372
_refine_ls_R_factor_gt 0.0341
_refine_ls_shift/su_max 0.000
_refine_ls_shift/su_mean 0.000
_refine_ls_structure_factor_coef Fsqd
_refine_ls_weighting_details 'w=1/[\s^2^(Fo^2^)+(0.0403P)^2^+0.1984P] where P=(Fo^2^+2Fc^2^)/3'
_refine_ls_weighting_scheme calc
_refine_ls_wR_factor_gt 0.0860
_refine_ls_wR_factor_ref 0.0886
_reflns_Friedel_coverage 0.000
_reflns_number_gt 2529
_reflns_number_total 2769
_reflns_threshold_expression 'I > 2\s(I)'
_cod_data_source_file c8cc06388e2.cif
_cod_data_source_block hphwlb
_cod_depositor_comments 'Adding full bibliography for 7122441--7122443.cif.'
_cod_original_cell_volume 697.62(4)
_cod_database_code 7122441
_nottingham_internal_coll_name HPHWLB
_nottingham_internal_coll_number 17703
_nottingham_internal_coll_client HP/HWL
_nottingham_internal_coll_type custom
_nottingham_internal_coll_frame_method '\w scans'
_nottingham_internal_coll_frame_time '1.00, 2.00'
_nottingham_internal_coll_frame_width 1.00
_nottingham_internal_coll_user pczwl
_nottingham_internal_coll_date 24/05/2018
_nottingham_internal_coll_location NOTTS
_nottingham_internal_coll_instrument 'GVA, PL13110002'
_nottingham_internal_process_date 04/06/2018
_nottingham_internal_process_user pczwl
_nottingham_internal_solution_date 4/6/2018
_nottingham_internal_solution_user pczwl
_nottingham_internal_refinement_date 4/6/2018
_nottingham_internal_refinement_user pczwl
_nottingham_internal_validation_date 4/6/2018
_nottingham_internal_validation_user pczwl
_nottingham_internal_archive_date 4/6/2018
_shelx_shelxl_version_number 2018/3
_chemical_oxdiff_formula 'C18 H16 O2'
_chemical_oxdiff_usercomment 'HPHWLB #17703 GVA-1446 MOUNTED ON MICROMOUNT IN FOMBLIN FOR HP/HWL'
_shelx_space_group_comment
;
The symmetry employed for this shelxl refinement is uniquely defined
by the following loop, which should always be used as a source of
symmetry information in preference to the above space-group names.
They are only intended as comments.
;
_shelx_estimated_absorpt_t_max 0.963
_shelx_estimated_absorpt_t_min 0.779
_reflns_odcompleteness_completeness 100.00
_reflns_odcompleteness_iscentric 1
_reflns_odcompleteness_theta 67.13
_olex2_refinement_description
;
1. Fixed Uiso
 At 1.2 times of:
  All C(H) groups, All C(H,H) groups
 At 1.5 times of:
  All C(H,H,H) groups, All O(H) groups
2.a Ternary CH refined with riding coordinates:
 C2(H2)
2.b Aromatic/amide H refined with riding coordinates:
 C5(H5), C6(H6), C7(H7), C8(H8), C15(H15), C16(H16), C17(H17), C18(H18),
 C19(H19)
2.c X=CH2 refined with riding coordinates:
 C20(H20A,H20B)
2.d Idealised Me refined as rotating group:
 C11(H11A,H11B,H11C)
;
_olex2_date_sample_data_collection 2018-05-24
_olex2_date_sample_submission 2018-05-24
_olex2_exptl_crystal_mounting_method 'in fomblin film on a micromount'
_olex2_submission_original_sample_id HP689
_olex2_submission_special_instructions 'No special instructions were received'
_oxdiff_exptl_absorpt_empirical_details
;
Empirical correction (ABSPACK) includes:
- Absorption correction using spherical harmonics
- Frame scaling
;
_oxdiff_exptl_absorpt_empirical_full_max 1.192
_oxdiff_exptl_absorpt_empirical_full_min 0.787

loop_
_space_group_symop_operation_xyz
'x, y, z'
'-x, -y, -z'

loop_
_atom_site_label
_atom_site_type_symbol
_atom_site_fract_x
_atom_site_fract_y
_atom_site_fract_z
_atom_site_U_iso_or_equiv
_atom_site_adp_type
_atom_site_occupancy
_atom_site_site_symmetry_order
_atom_site_calc_flag
_atom_site_refinement_flags_posn
C1 C 0.95424(12) 0.31278(11) 0.68201(11) 0.0214(2) Uani 1 1 d .
C2 C 0.83276(13) 0.20634(11) 0.74930(11) 0.0240(2) Uani 1 1 d .
H2 H 0.722612 0.247654 0.750110 0.029 Uiso 1 1 calc R
C3 C 0.90836(16) 0.19921(12) 0.90129(12) 0.0305(3) Uani 1 1 d .
C4 C 1.08092(15) 0.24909(11) 0.90302(12) 0.0289(3) Uani 1 1 d .
C5 C 1.20776(19) 0.24296(14) 1.00837(14) 0.0418(3) Uani 1 1 d .
H5 H 1.189227 0.199333 1.093524 0.050 Uiso 1 1 calc R
C6 C 1.36043(18) 0.30124(15) 0.98694(16) 0.0487(4) Uani 1 1 d .
H6 H 1.447738 0.297732 1.058143 0.058 Uiso 1 1 calc R
C7 C 1.38864(16) 0.36524(15) 0.86238(16) 0.0447(4) Uani 1 1 d .
H7 H 1.494569 0.405773 0.849921 0.054 Uiso 1 1 calc R
C8 C 1.26310(14) 0.37035(12) 0.75606(13) 0.0319(3) Uani 1 1 d .
H8 H 1.282050 0.413165 0.670576 0.038 Uiso 1 1 calc R
C9 C 1.10971(13) 0.31143(11) 0.77793(11) 0.0236(2) Uani 1 1 d .
O10 O 0.97445(9) 0.27312(8) 0.53580(8) 0.02452(18) Uani 1 1 d .
H10 H 1.0061(17) 0.1839(17) 0.5252(15) 0.037 Uiso 1 1 d R
C11 C 0.89102(14) 0.46913(11) 0.68964(12) 0.0287(2) Uani 1 1 d .
H11A H 0.788065 0.467298 0.629954 0.043 Uiso 1 1 calc GR
H11B H 0.971327 0.537943 0.655350 0.043 Uiso 1 1 calc GR
H11C H 0.873082 0.502496 0.788530 0.043 Uiso 1 1 calc GR
C12 C 0.82057(12) 0.04693(11) 0.67887(10) 0.0215(2) Uani 1 1 d .
O13 O 0.94282(9) -0.00877(8) 0.63805(8) 0.02663(18) Uani 1 1 d .
C14 C 0.66219(12) -0.04296(11) 0.66784(10) 0.0206(2) Uani 1 1 d .
C15 C 0.66320(13) -0.19640(12) 0.62858(11) 0.0244(2) Uani 1 1 d .
H15 H 0.762447 -0.239962 0.608953 0.029 Uiso 1 1 calc R
C16 C 0.51978(14) -0.28459(12) 0.61836(12) 0.0303(3) Uani 1 1 d .
H16 H 0.521439 -0.388950 0.593306 0.036 Uiso 1 1 calc R
C17 C 0.37321(14) -0.22210(13) 0.64435(12) 0.0297(2) Uani 1 1 d .
H17 H 0.275145 -0.283431 0.636979 0.036 Uiso 1 1 calc R
C18 C 0.37079(13) -0.07030(13) 0.68099(12) 0.0291(2) Uani 1 1 d .
H18 H 0.270641 -0.026928 0.697590 0.035 Uiso 1 1 calc R
C19 C 0.51442(13) 0.01881(12) 0.69355(11) 0.0256(2) Uani 1 1 d .
H19 H 0.512143 0.122892 0.719908 0.031 Uiso 1 1 calc R
C20 C 0.8295(2) 0.15570(15) 1.00897(15) 0.0487(4) Uani 1 1 d .
H20A H 0.885855 0.154673 1.100383 0.058 Uiso 1 1 calc R
H20B H 0.716754 0.125694 0.994388 0.058 Uiso 1 1 calc R

loop_
_atom_site_aniso_label
_atom_site_aniso_U_11
_atom_site_aniso_U_22
_atom_site_aniso_U_33
_atom_site_aniso_U_23
_atom_site_aniso_U_13
_atom_site_aniso_U_12
C1 0.0243(5) 0.0172(5) 0.0232(5) 0.0018(4) 0.0047(4) 0.0019(4)
C2 0.0253(5) 0.0184(5) 0.0292(5) 0.0008(4) 0.0095(4) 0.0021(4)
C3 0.0475(7) 0.0190(5) 0.0256(5) -0.0004(4) 0.0100(5) 0.0013(5)
C4 0.0438(7) 0.0181(5) 0.0241(5) -0.0024(4) 0.0001(5) 0.0059(4)
C5 0.0643(9) 0.0276(6) 0.0302(6) -0.0049(5) -0.0135(6) 0.0121(6)
C6 0.0509(8) 0.0398(7) 0.0480(8) -0.0184(6) -0.0236(6) 0.0185(6)
C7 0.0286(6) 0.0387(7) 0.0599(9) -0.0244(6) -0.0050(6) 0.0047(5)
C8 0.0289(6) 0.0256(5) 0.0389(6) -0.0087(5) 0.0042(5) -0.0001(4)
C9 0.0274(5) 0.0161(5) 0.0265(5) -0.0034(4) 0.0019(4) 0.0038(4)
O10 0.0314(4) 0.0208(4) 0.0219(4) 0.0026(3) 0.0043(3) 0.0037(3)
C11 0.0337(6) 0.0190(5) 0.0345(6) 0.0039(4) 0.0063(5) 0.0059(4)
C12 0.0246(5) 0.0194(5) 0.0216(5) 0.0036(4) 0.0054(4) 0.0030(4)
O13 0.0239(4) 0.0207(4) 0.0356(4) -0.0015(3) 0.0091(3) 0.0022(3)
C14 0.0238(5) 0.0209(5) 0.0179(5) 0.0046(4) 0.0033(4) 0.0020(4)
C15 0.0243(5) 0.0226(5) 0.0266(5) 0.0016(4) 0.0035(4) 0.0028(4)
C16 0.0309(6) 0.0235(5) 0.0352(6) -0.0003(4) 0.0018(5) -0.0022(4)
C17 0.0243(5) 0.0337(6) 0.0306(6) 0.0063(5) -0.0004(4) -0.0051(4)
C18 0.0220(5) 0.0360(6) 0.0312(6) 0.0091(5) 0.0049(4) 0.0051(4)
C19 0.0269(5) 0.0231(5) 0.0282(5) 0.0049(4) 0.0059(4) 0.0042(4)
C20 0.0746(10) 0.0409(7) 0.0322(7) 0.0029(5) 0.0207(7) -0.0040(7)

loop_
_atom_type_symbol
_atom_type_description
_atom_type_scat_dispersion_real
_atom_type_scat_dispersion_imag
_atom_type_scat_source
C C 0.0181 0.0091 'International Tables Vol C Tables 4.2.6.8 and 6.1.1.4'
H H 0.0000 0.0000 'International Tables Vol C Tables 4.2.6.8 and 6.1.1.4'
O O 0.0492 0.0322 'International Tables Vol C Tables 4.2.6.8 and 6.1.1.4'

loop_
_exptl_crystal_face_index_h
_exptl_crystal_face_index_k
_exptl_crystal_face_index_l
_exptl_crystal_face_perp_dist
0 0 1 0.0589
0 0 -1 0.0619
-1 0 0 0.1701
5 1 -3 0.2036
0 -1 0 0.0299
0 1 0 0.0299
2 -6 0 0.0689
5 -1 -2 0.2049
1 -4 5 0.0675
0 4 -5 0.0572
3 3 -4 0.1519

loop_
_geom_angle_atom_site_label_1
_geom_angle_atom_site_label_2
_geom_angle_atom_site_label_3
_geom_angle
C9 C1 C2 103.16(8)
C9 C1 C11 110.48(8)
O10 C1 C2 114.99(8)
O10 C1 C9 113.45(8)
O10 C1 C11 105.55(8)
C11 C1 C2 109.24(8)
C3 C2 C1 104.54(9)
C12 C2 C1 113.70(8)
C12 C2 C3 106.01(8)
C4 C3 C2 106.70(9)
C20 C3 C2 125.42(13)
C20 C3 C4 127.88(13)
C5 C4 C3 129.51(11)
C9 C4 C3 110.33(10)
C9 C4 C5 120.15(12)
C6 C5 C4 118.86(13)
C5 C6 C7 120.93(12)
C8 C7 C6 120.57(13)
C9 C8 C7 118.33(12)
C4 C9 C1 111.22(10)
C8 C9 C1 127.52(10)
C8 C9 C4 121.15(11)
O13 C12 C2 119.52(9)
O13 C12 C14 120.54(9)
C14 C12 C2 119.84(9)
C15 C14 C12 117.87(9)
C19 C14 C12 123.20(9)
C19 C14 C15 118.92(10)
C16 C15 C14 120.00(10)
C15 C16 C17 120.66(10)
C18 C17 C16 119.68(10)
C17 C18 C19 120.09(10)
C18 C19 C14 120.63(10)

loop_
_geom_bond_atom_site_label_1
_geom_bond_atom_site_label_2
_geom_bond_distance
C1 C2 1.5661(14)
C1 C9 1.5119(14)
C1 O10 1.4202(12)
C1 C11 1.5269(13)
C2 C3 1.5298(16)
C2 C12 1.5211(13)
C3 C4 1.4685(17)
C3 C20 1.3314(17)
C4 C5 1.3933(17)
C4 C9 1.3907(16)
C5 C6 1.377(2)
C6 C7 1.392(2)
C7 C8 1.3907(18)
C8 C9 1.3854(16)
C12 O13 1.2230(12)
C12 C14 1.4924(14)
C14 C15 1.3995(14)
C14 C19 1.3952(14)
C15 C16 1.3825(15)
C16 C17 1.3896(16)
C17 C18 1.3821(17)
C18 C19 1.3872(16)

loop_
_geom_hbond_atom_site_label_D
_geom_hbond_atom_site_label_H
_geom_hbond_atom_site_label_A
_geom_hbond_distance_DH
_geom_hbond_distance_HA
_geom_hbond_distance_DA
_geom_hbond_angle_DHA
_geom_hbond_site_symmetry_A
_geom_hbond_publ_flag
O10 H10 O13 0.858(16) 2.189(15) 2.8154(10) 129.7(12) . yes
O10 H10 O13 0.858(16) 2.183(15) 2.9077(10) 142.0(13) 2_756 yes

loop_
_exptl_oxdiff_crystal_face_indexfrac_h
_exptl_oxdiff_crystal_face_indexfrac_k
_exptl_oxdiff_crystal_face_indexfrac_l
_exptl_oxdiff_crystal_face_x
_exptl_oxdiff_crystal_face_y
_exptl_oxdiff_crystal_face_z
-0.0000 0.0011 0.9991 0.1547 0.0279 -0.0469
0.0000 -0.0011 -0.9991 -0.1547 -0.0279 0.0469
-0.9997 -0.0009 0.0006 -0.0570 -0.0604 -0.1683
4.9978 1.0000 -3.0014 -0.1190 0.0646 1.0284
0.0008 -0.9991 0.0010 -0.0602 0.1539 -0.0463
-0.0008 0.9991 -0.0010 0.0602 -0.1539 0.0463
2.0039 -5.9931 0.0051 -0.2472 1.0441 0.0588
4.9993 -0.9971 -2.0002 -0.0847 0.4002 0.8890
1.0025 -3.9900 4.9992 0.5898 0.8153 -0.2512
-0.0028 3.9909 -4.9998 -0.5328 -0.7549 0.4195
2.9969 2.9954 -4.0014 -0.2673 -0.3919 0.8313
